data_7015995
loop_
_publ_author_name
'Baranoff, Etienne'
'Jung, Il'
'Scopelliti, Rosario'
'Solari, Euro'
'Gr\"atzel, Michael'
'Nazeeruddin, Md Khaja'

_publ_section_title
;
 Room-temperature combinatorial screening of cyclometallated
 iridium(iii) complexes for a step towards molecular control of colour
 purity.
;
_journal_issue 26
_journal_name_full 'Dalton transactions (Cambridge, England : 2003)'
_journal_page_first 6860
_journal_page_last 6867
_journal_paper_doi 10.1039/c0dt01697g
_journal_volume 40
_journal_year 2011
_chemical_formula_moiety 'C34 H32 F4 Ir N7, C H2 Cl2'
_chemical_formula_sum 'C35 H34 Cl2 F4 Ir N7'
_chemical_formula_weight 891.79
_chemical_name_systematic
;
?
;
_space_group_IT_number 2
_symmetry_cell_setting triclinic
_symmetry_space_group_name_Hall '-P 1'
_symmetry_space_group_name_H-M 'P -1'
_atom_sites_solution_hydrogens geom
_atom_sites_solution_primary direct
_atom_sites_solution_secondary difmap
_audit_creation_method SHELXL-97
_cell_angle_alpha 73.78(3)
_cell_angle_beta 85.69(4)
_cell_angle_gamma 69.36(3)
_cell_formula_units_Z 2
_cell_length_a 9.753(5)
_cell_length_b 12.791(6)
_cell_length_c 15.288(6)
_cell_measurement_reflns_used 90
_cell_measurement_temperature 100(2)
_cell_measurement_theta_max 15.977
_cell_measurement_theta_min 3.293
_cell_volume 1713.2(14)
_computing_cell_refinement 'Dirax/lsq (Duisenberg & Schreurs, 1989-2000)'
_computing_data_collection 'Collect (Bruker AXS BV, 1997-2004)'
_computing_data_reduction 'EvalCCD (Duisenberg & Schreurs, 1990-2000)'
_computing_molecular_graphics 'Bruker SHELXTL'
_computing_publication_material 'Bruker SHELXTL'
_computing_structure_refinement 'SHELXL-97 (Sheldrick, 1997)'
_computing_structure_solution 'SHELXS-97 (Sheldrick, 1990)'
_diffrn_ambient_temperature 100(2)
_diffrn_measured_fraction_theta_full 0.985
_diffrn_measured_fraction_theta_max 0.985
_diffrn_measurement_device_type 'Bruker APEX II CCD'
_diffrn_measurement_method 'phi and omega scans'
_diffrn_radiation_monochromator graphite
_diffrn_radiation_source 'fine-focus sealed tube'
_diffrn_radiation_type MoK\a
_diffrn_radiation_wavelength 0.71073
_diffrn_reflns_av_R_equivalents 0.0981
_diffrn_reflns_av_sigmaI/netI 0.0872
_diffrn_reflns_limit_h_max 11
_diffrn_reflns_limit_h_min -11
_diffrn_reflns_limit_k_max 15
_diffrn_reflns_limit_k_min -15
_diffrn_reflns_limit_l_max 18
_diffrn_reflns_limit_l_min -18
_diffrn_reflns_number 22003
_diffrn_reflns_theta_full 25.00
_diffrn_reflns_theta_max 25.00
_diffrn_reflns_theta_min 3.36
_exptl_absorpt_coefficient_mu 4.112
_exptl_absorpt_correction_T_max 1.0000
_exptl_absorpt_correction_T_min 0.4409
_exptl_absorpt_correction_type multi-scan
_exptl_absorpt_process_details 'SADABS V2.10, Bruker AXS, 2003'
_exptl_crystal_colour yellow
_exptl_crystal_density_diffrn 1.729
_exptl_crystal_density_method 'not measured'
_exptl_crystal_description prismatic
_exptl_crystal_F_000 880
_exptl_crystal_size_max 0.33
_exptl_crystal_size_mid 0.19
_exptl_crystal_size_min 0.18
_refine_diff_density_max 3.861
_refine_diff_density_min -2.324
_refine_diff_density_rms 0.317
_refine_ls_extinction_method none
_refine_ls_goodness_of_fit_ref 1.149
_refine_ls_hydrogen_treatment constr
_refine_ls_matrix_type full
_refine_ls_number_parameters 477
_refine_ls_number_reflns 5957
_refine_ls_number_restraints 42
_refine_ls_restrained_S_all 1.147
_refine_ls_R_factor_all 0.1186
_refine_ls_R_factor_gt 0.0879
_refine_ls_shift/su_max 0.000
_refine_ls_shift/su_mean 0.000
_refine_ls_structure_factor_coef Fsqd
_refine_ls_weighting_details 'calc w=1/[\s^2^(Fo^2^)+(0.0808P)^2^+63.3081P] where P=(Fo^2^+2Fc^2^)/3'
_refine_ls_weighting_scheme calc
_refine_ls_wR_factor_gt 0.2070
_refine_ls_wR_factor_ref 0.2299
_reflns_number_gt 4787
_reflns_number_total 5957
_reflns_threshold_expression >2sigma(I)
_cod_data_source_file c0dt01697g.txt
_cod_data_source_block n995-b
_cod_depositor_comments
;
The following automatic conversions were performed:

'_symmetry_cell_setting' value 'Triclinic' changed to 'triclinic'
according to /home/saulius/struct/CIF-dictionaries/cif_core.dic
dictionary named 'cif_core.dic' version 2.4.1 from 2010-06-29.

Automatic conversion script
Id: cif_fix_values 1715 2011-07-08 13:25:40Z adriana 
;
_cod_original_cell_volume 1713.2(13)
_cod_database_code 7015995

loop_
_symmetry_equiv_pos_as_xyz
'x, y, z'
'-x, -y, -z'

loop_
_atom_site_label
_atom_site_type_symbol
_atom_site_fract_x
_atom_site_fract_y
_atom_site_fract_z
_atom_site_U_iso_or_equiv
_atom_site_adp_type
_atom_site_occupancy
_atom_site_symmetry_multiplicity
_atom_site_calc_flag
_atom_site_refinement_flags
_atom_site_disorder_assembly
_atom_site_disorder_group
Ir1 Ir 0.13660(7) 0.32559(5) 0.29858(4) 0.0246(2) Uani 1 1 d . . .
F1 F 0.5730(11) 0.0462(8) 0.1500(7) 0.044(3) Uani 1 1 d . . .
F2 F 0.4944(10) -0.1229(7) 0.4546(6) 0.032(2) Uani 1 1 d . . .
F3 F -0.1747(12) 0.1798(10) 0.1075(7) 0.045(3) Uani 1 1 d . . .
F4 F -0.2255(11) 0.0952(9) 0.4226(7) 0.038(2) Uani 1 1 d . . .
N1 N 0.2160(15) 0.3552(11) 0.1677(10) 0.033(3) Uani 1 1 d . . .
N2 N 0.4513(16) 0.4180(12) -0.0698(9) 0.035(3) Uani 1 1 d . . .
N3 N 0.0713(14) 0.2749(10) 0.4301(8) 0.024(3) Uani 1 1 d . . .
N4 N -0.0657(15) 0.1519(11) 0.6933(9) 0.031(3) Uani 1 1 d . . .
N5 N -0.1168(15) 0.5784(12) 0.2559(10) 0.034(3) Uani 1 1 d . . .
N6 N 0.2874(13) 0.4004(10) 0.3322(8) 0.020(3) Uani 1 1 d . . .
N7 N 0.5828(14) 0.5454(11) 0.3927(9) 0.028(3) Uani 1 1 d . . .
C1 C 0.1697(18) 0.4576(15) 0.1032(11) 0.031(4) Uani 1 1 d . . .
H1 H 0.0839 0.5168 0.1139 0.038 Uiso 1 1 calc R . .
C2 C 0.242(2) 0.4809(14) 0.0217(11) 0.035(4) Uani 1 1 d . . .
H2 H 0.2032 0.5529 -0.0231 0.042 Uiso 1 1 calc R . .
C3 C 0.373(2) 0.3953(16) 0.0070(11) 0.035(4) Uani 1 1 d . . .
C4 C 0.4182(17) 0.2900(13) 0.0743(10) 0.027(3) Uani 1 1 d . . .
H4 H 0.5050 0.2301 0.0659 0.032 Uiso 1 1 calc R . .
C5 C 0.3429(17) 0.2706(12) 0.1510(10) 0.024(3) Uani 1 1 d . . .
C6 C 0.3823(17) 0.1631(14) 0.2298(10) 0.026(3) Uani 1 1 d . . .
C7 C 0.4943(18) 0.0554(13) 0.2270(11) 0.032(4) Uani 1 1 d . . .
C8 C 0.5339(19) -0.0386(14) 0.3009(11) 0.031(4) Uani 1 1 d . . .
H8 H 0.6112 -0.1082 0.2988 0.037 Uiso 1 1 calc R . .
C9 C 0.4554(17) -0.0277(13) 0.3805(11) 0.026(3) Uani 1 1 d . . .
C10 C 0.3408(18) 0.0724(12) 0.3859(10) 0.024(3) Uani 1 1 d . . .
H10 H 0.2893 0.0759 0.4408 0.029 Uiso 1 1 calc R . .
C11 C 0.3016(18) 0.1703(13) 0.3069(10) 0.026(3) Uani 1 1 d . . .
C12 C 0.399(2) 0.5271(15) -0.1412(12) 0.045(5) Uani 1 1 d . . .
H12A H 0.3223 0.5259 -0.1782 0.068 Uiso 1 1 calc R . .
H12B H 0.4809 0.5370 -0.1800 0.068 Uiso 1 1 calc R . .
H12C H 0.3597 0.5918 -0.1134 0.068 Uiso 1 1 calc R . .
C13 C 0.584(2) 0.3232(16) -0.0840(12) 0.043(5) Uani 1 1 d . . .
H13A H 0.6454 0.2879 -0.0280 0.065 Uiso 1 1 calc R . .
H13B H 0.6402 0.3548 -0.1338 0.065 Uiso 1 1 calc R . .
H13C H 0.5559 0.2643 -0.0994 0.065 Uiso 1 1 calc R . .
C14 C -0.0021(17) 0.2515(12) 0.2776(10) 0.024(3) Uani 1 1 d . . .
C15 C -0.0425(18) 0.2449(14) 0.1935(12) 0.031(4) Uani 1 1 d . . .
H15 H -0.0059 0.2808 0.1384 0.038 Uiso 1 1 calc R . .
C16 C -0.137(2) 0.1848(16) 0.1920(12) 0.038(4) Uani 1 1 d . . .
C17 C -0.202(2) 0.1366(14) 0.2681(13) 0.037(4) Uani 1 1 d . . .
H17 H -0.2707 0.1007 0.2643 0.044 Uiso 1 1 calc R . .
C18 C -0.1613(17) 0.1433(14) 0.3499(13) 0.034(4) Uani 1 1 d . . .
C19 C -0.0658(17) 0.1981(11) 0.3585(11) 0.024(3) Uani 1 1 d . . .
C20 C -0.021(2) 0.2122(13) 0.4435(12) 0.033(4) Uani 1 1 d . . .
C21 C -0.0634(18) 0.1670(13) 0.5308(11) 0.029(4) Uani 1 1 d . . .
H21 H -0.1211 0.1188 0.5395 0.035 Uiso 1 1 calc R . .
C22 C -0.0210(17) 0.1924(14) 0.6066(11) 0.026(3) Uani 1 1 d . . .
C23 C 0.0686(18) 0.2596(15) 0.5914(12) 0.033(4) Uani 1 1 d . . .
H23 H 0.0993 0.2786 0.6406 0.040 Uiso 1 1 calc R . .
C24 C 0.1116(18) 0.2978(13) 0.5050(11) 0.027(3) Uani 1 1 d . . .
H24 H 0.1732 0.3430 0.4961 0.033 Uiso 1 1 calc R . .
C25 C -0.160(2) 0.0821(15) 0.7061(12) 0.036(4) Uani 1 1 d . . .
H25A H -0.2545 0.1294 0.6741 0.054 Uiso 1 1 calc R . .
H25B H -0.1765 0.0548 0.7713 0.054 Uiso 1 1 calc R . .
H25C H -0.1130 0.0152 0.6816 0.054 Uiso 1 1 calc R . .
C26 C 0.000(2) 0.1575(16) 0.7733(11) 0.036(4) Uani 1 1 d . . .
H26A H 0.0906 0.0903 0.7913 0.053 Uiso 1 1 calc R . .
H26B H -0.0685 0.1568 0.8234 0.053 Uiso 1 1 calc R . .
H26C H 0.0232 0.2290 0.7591 0.053 Uiso 1 1 calc R . .
C27 C -0.0279(16) 0.4875(13) 0.2744(11) 0.024(3) Uani 1 1 d . . .
C28 C 0.2583(18) 0.5173(13) 0.3094(11) 0.028(3) Uani 1 1 d . . .
H28 H 0.1668 0.5663 0.2798 0.034 Uiso 1 1 calc R . .
C29 C 0.3494(17) 0.5684(13) 0.3258(12) 0.031(4) Uani 1 1 d . . .
H29 H 0.3222 0.6504 0.3057 0.037 Uiso 1 1 calc R . .
C30 C 0.4914(17) 0.4982(15) 0.3748(11) 0.028(3) Uani 1 1 d . . .
C31 C 0.5203(17) 0.3787(12) 0.3951(10) 0.022(3) Uani 1 1 d . . .
H31 H 0.6110 0.3267 0.4242 0.027 Uiso 1 1 calc R . .
C32 C 0.4221(18) 0.3346(13) 0.3743(11) 0.030(4) Uani 1 1 d . . .
H32 H 0.4486 0.2526 0.3902 0.036 Uiso 1 1 calc R . .
C33 C 0.556(2) 0.6686(15) 0.3599(14) 0.040(4) Uani 1 1 d . . .
H33A H 0.5492 0.6922 0.2932 0.060 Uiso 1 1 calc R . .
H33B H 0.6364 0.6859 0.3801 0.060 Uiso 1 1 calc R . .
H33C H 0.4636 0.7112 0.3841 0.060 Uiso 1 1 calc R . .
C34 C 0.7249(18) 0.4683(14) 0.4386(12) 0.032(4) Uani 1 1 d . . .
H34A H 0.7158 0.3949 0.4751 0.048 Uiso 1 1 calc R . .
H34B H 0.7534 0.5057 0.4785 0.048 Uiso 1 1 calc R . .
H34C H 0.7997 0.4532 0.3928 0.048 Uiso 1 1 calc R . .
Cl1A Cl -0.1883(10) 1.0017(7) -0.0180(5) 0.066(3) Uani 0.783(15) 1 d PDU A 1
Cl2A Cl -0.200(3) 0.7774(15) 0.0721(15) 0.112(7) Uani 0.783(15) 1 d PDU A 1
C35A C -0.265(5) 0.899(2) -0.021(2) 0.087(7) Uani 0.783(15) 1 d PDU A 1
H35A H -0.2400 0.8755 -0.0781 0.105 Uiso 0.783(15) 1 calc PR A 1
H35B H -0.3735 0.9326 -0.0188 0.105 Uiso 0.783(15) 1 calc PR A 1
Cl1B Cl -0.317(5) 1.004(3) -0.054(3) 0.098(9) Uani 0.217(15) 1 d PDU A 2
Cl2B Cl -0.235(9) 0.788(4) 0.082(4) 0.078(9) Uani 0.217(15) 1 d PDU A 2
C35B C -0.170(6) 0.890(7) 0.008(8) 0.089(8) Uani 0.217(15) 1 d PDU A 2
H35C H -0.1180 0.9197 0.0428 0.106 Uiso 0.217(15) 1 calc PR A 2
H35D H -0.0996 0.8530 -0.0344 0.106 Uiso 0.217(15) 1 calc PR A 2

loop_
_atom_site_aniso_label
_atom_site_aniso_U_11
_atom_site_aniso_U_22
_atom_site_aniso_U_33
_atom_site_aniso_U_23
_atom_site_aniso_U_13
_atom_site_aniso_U_12
Ir1 0.0275(4) 0.0215(3) 0.0231(3) -0.0024(2) 0.0008(2) -0.0091(2)
F1 0.040(6) 0.025(5) 0.049(6) 0.012(5) 0.007(5) -0.008(4)
F2 0.037(5) 0.018(4) 0.035(5) -0.002(4) 0.003(4) -0.007(4)
F3 0.056(7) 0.053(7) 0.030(6) -0.010(5) -0.013(5) -0.021(5)
F4 0.045(6) 0.039(6) 0.040(6) -0.011(5) 0.004(5) -0.027(5)
N1 0.030(7) 0.019(7) 0.039(8) -0.001(6) 0.005(6) -0.003(6)
N2 0.047(9) 0.028(7) 0.018(7) 0.001(6) 0.008(6) -0.005(6)
N3 0.039(8) 0.005(5) 0.018(6) -0.002(5) -0.003(5) 0.005(5)
N4 0.033(8) 0.024(7) 0.029(7) 0.001(6) 0.003(6) -0.007(6)
N5 0.025(7) 0.029(8) 0.040(8) -0.003(6) -0.002(6) -0.005(6)
N6 0.023(6) 0.016(6) 0.021(6) -0.008(5) 0.011(5) -0.005(5)
N7 0.031(7) 0.026(7) 0.032(7) -0.007(6) 0.003(6) -0.016(6)
C1 0.033(9) 0.038(9) 0.023(8) -0.014(7) 0.009(7) -0.010(7)
C2 0.046(10) 0.021(8) 0.024(9) 0.005(7) -0.008(7) -0.002(7)
C3 0.042(10) 0.041(10) 0.024(9) -0.013(8) 0.006(7) -0.014(8)
C4 0.024(8) 0.023(8) 0.022(8) -0.002(6) 0.004(6) 0.001(6)
C5 0.030(8) 0.017(7) 0.027(8) -0.006(6) -0.003(6) -0.010(6)
C6 0.024(8) 0.035(9) 0.021(8) -0.009(7) 0.006(6) -0.014(7)
C7 0.036(9) 0.017(8) 0.027(9) 0.003(6) 0.008(7) 0.001(7)
C8 0.039(10) 0.031(9) 0.023(8) -0.008(7) 0.008(7) -0.014(7)
C9 0.028(8) 0.022(8) 0.025(8) -0.001(6) -0.006(6) -0.007(6)
C10 0.039(9) 0.017(7) 0.013(7) 0.004(6) -0.008(6) -0.011(6)
C11 0.038(9) 0.019(8) 0.018(8) 0.002(6) -0.003(6) -0.010(7)
C12 0.058(12) 0.031(10) 0.021(9) 0.013(7) -0.010(8) 0.000(9)
C13 0.040(10) 0.040(10) 0.022(9) 0.010(7) 0.008(7) 0.004(8)
C14 0.028(8) 0.013(7) 0.023(8) 0.005(6) -0.010(6) -0.003(6)
C15 0.035(9) 0.025(8) 0.033(9) -0.002(7) -0.007(7) -0.011(7)
C16 0.038(9) 0.042(10) 0.033(10) -0.017(8) -0.005(8) -0.007(8)
C17 0.037(10) 0.022(8) 0.053(12) -0.011(8) -0.012(8) -0.011(7)
C18 0.022(8) 0.024(8) 0.053(11) -0.019(8) 0.002(7) 0.001(7)
C19 0.032(8) 0.007(6) 0.031(8) -0.011(6) 0.002(7) -0.001(6)
C20 0.046(10) 0.019(8) 0.033(9) -0.012(7) -0.003(8) -0.005(7)
C21 0.038(9) 0.019(7) 0.028(8) -0.002(6) 0.008(7) -0.012(7)
C22 0.026(8) 0.029(8) 0.027(8) -0.019(7) 0.010(6) -0.007(7)
C23 0.026(9) 0.037(9) 0.029(9) -0.005(7) 0.002(7) -0.005(7)
C24 0.032(9) 0.022(8) 0.031(9) -0.004(7) 0.008(7) -0.017(7)
C25 0.045(10) 0.037(10) 0.032(9) -0.008(8) 0.012(8) -0.023(8)
C26 0.039(10) 0.047(11) 0.029(9) -0.014(8) 0.008(7) -0.023(8)
C27 0.018(7) 0.018(8) 0.028(8) 0.001(6) -0.004(6) 0.000(6)
C28 0.031(9) 0.022(8) 0.027(8) -0.001(6) 0.002(7) -0.008(7)
C29 0.028(9) 0.018(8) 0.039(10) -0.003(7) 0.008(7) -0.006(7)
C30 0.024(8) 0.039(9) 0.028(8) -0.014(7) 0.010(6) -0.015(7)
C31 0.030(8) 0.016(7) 0.017(7) -0.002(6) -0.001(6) -0.006(6)
C32 0.034(9) 0.013(7) 0.037(9) -0.010(7) -0.002(7) 0.004(6)
C33 0.034(10) 0.031(9) 0.056(12) -0.015(9) -0.006(8) -0.009(8)
C34 0.030(9) 0.025(8) 0.039(10) -0.003(7) 0.000(7) -0.011(7)
Cl1A 0.093(6) 0.060(4) 0.048(4) -0.006(3) 0.005(4) -0.037(4)
Cl2A 0.160(14) 0.075(7) 0.091(8) 0.000(6) -0.048(9) -0.036(7)
C35A 0.123(14) 0.064(12) 0.070(13) 0.003(11) -0.024(12) -0.037(12)
Cl1B 0.113(15) 0.078(13) 0.085(14) -0.005(12) -0.001(13) -0.024(13)
Cl2B 0.14(2) 0.058(13) 0.066(15) 0.001(12) -0.046(15) -0.077(14)
C35B 0.125(14) 0.066(12) 0.070(12) 0.001(11) -0.023(12) -0.036(12)

loop_
_atom_type_symbol
_atom_type_description
_atom_type_scat_dispersion_real
_atom_type_scat_dispersion_imag
_atom_type_scat_source
C C 0.0033 0.0016 'International Tables Vol C Tables 4.2.6.8 and 6.1.1.4'
H H 0.0000 0.0000 'International Tables Vol C Tables 4.2.6.8 and 6.1.1.4'
N N 0.0061 0.0033 'International Tables Vol C Tables 4.2.6.8 and 6.1.1.4'
F F 0.0171 0.0103 'International Tables Vol C Tables 4.2.6.8 and 6.1.1.4'
Cl Cl 0.1484 0.1585 'International Tables Vol C Tables 4.2.6.8 and 6.1.1.4'
Ir Ir -1.4442 7.9887 'International Tables Vol C Tables 4.2.6.8 and 6.1.1.4'

loop_
_geom_angle_atom_site_label_1
_geom_angle_atom_site_label_2
_geom_angle_atom_site_label_3
_geom_angle
_geom_angle_site_symmetry_1
_geom_angle_site_symmetry_3
_geom_angle_publ_flag
C14 Ir1 C11 87.7(6) . . ?
C14 Ir1 N3 80.3(6) . . ?
C11 Ir1 N3 94.1(5) . . ?
C14 Ir1 N1 97.3(6) . . ?
C11 Ir1 N1 79.1(6) . . ?
N3 Ir1 N1 173.0(5) . . ?
C14 Ir1 C27 91.9(6) . . ?
C11 Ir1 C27 173.6(6) . . ?
N3 Ir1 C27 92.1(5) . . ?
N1 Ir1 C27 94.6(6) . . ?
C14 Ir1 N6 175.8(5) . . ?
C11 Ir1 N6 91.6(5) . . ?
N3 Ir1 N6 95.6(5) . . ?
N1 Ir1 N6 86.7(5) . . ?
C27 Ir1 N6 89.3(5) . . ?
C1 N1 C5 117.3(14) . . ?
C1 N1 Ir1 124.7(11) . . ?
C5 N1 Ir1 117.0(10) . . ?
C3 N2 C12 122.0(15) . . ?
C3 N2 C13 118.0(14) . . ?
C12 N2 C13 119.6(14) . . ?
C24 N3 C20 117.4(13) . . ?
C24 N3 Ir1 126.1(11) . . ?
C20 N3 Ir1 116.4(10) . . ?
C22 N4 C26 121.5(14) . . ?
C22 N4 C25 118.8(14) . . ?
C26 N4 C25 118.6(13) . . ?
C28 N6 C32 114.4(13) . . ?
C28 N6 Ir1 122.3(10) . . ?
C32 N6 Ir1 123.2(10) . . ?
C30 N7 C33 122.1(14) . . ?
C30 N7 C34 118.7(13) . . ?
C33 N7 C34 118.8(13) . . ?
N1 C1 C2 123.2(15) . . ?
N1 C1 H1 118.4 . . ?
C2 C1 H1 118.4 . . ?
C1 C2 C3 118.8(15) . . ?
C1 C2 H2 120.6 . . ?
C3 C2 H2 120.6 . . ?
N2 C3 C4 122.8(15) . . ?
N2 C3 C2 120.3(16) . . ?
C4 C3 C2 116.9(15) . . ?
C5 C4 C3 122.1(14) . . ?
C5 C4 H4 118.9 . . ?
C3 C4 H4 118.9 . . ?
C4 C5 N1 121.6(14) . . ?
C4 C5 C6 127.3(14) . . ?
N1 C5 C6 111.0(13) . . ?
C11 C6 C7 119.6(14) . . ?
C11 C6 C5 116.6(14) . . ?
C7 C6 C5 123.7(13) . . ?
C8 C7 F1 117.0(14) . . ?
C8 C7 C6 122.6(15) . . ?
F1 C7 C6 120.3(13) . . ?
C7 C8 C9 116.9(15) . . ?
C7 C8 H8 121.6 . . ?
C9 C8 H8 121.6 . . ?
F2 C9 C10 120.1(14) . . ?
F2 C9 C8 116.8(14) . . ?
C10 C9 C8 123.1(14) . . ?
C9 C10 C11 118.8(14) . . ?
C9 C10 H10 120.6 . . ?
C11 C10 H10 120.6 . . ?
C6 C11 C10 118.7(15) . . ?
C6 C11 Ir1 115.5(11) . . ?
C10 C11 Ir1 125.7(12) . . ?
N2 C12 H12A 109.5 . . ?
N2 C12 H12B 109.5 . . ?
H12A C12 H12B 109.5 . . ?
N2 C12 H12C 109.5 . . ?
H12A C12 H12C 109.5 . . ?
H12B C12 H12C 109.5 . . ?
N2 C13 H13A 109.5 . . ?
N2 C13 H13B 109.5 . . ?
H13A C13 H13B 109.5 . . ?
N2 C13 H13C 109.5 . . ?
H13A C13 H13C 109.5 . . ?
H13B C13 H13C 109.5 . . ?
C15 C14 C19 117.3(14) . . ?
C15 C14 Ir1 127.0(12) . . ?
C19 C14 Ir1 115.7(11) . . ?
C16 C15 C14 119.2(16) . . ?
C16 C15 H15 120.4 . . ?
C14 C15 H15 120.4 . . ?
C17 C16 F3 118.3(16) . . ?
C17 C16 C15 123.9(17) . . ?
F3 C16 C15 117.7(16) . . ?
C18 C17 C16 116.2(17) . . ?
C18 C17 H17 121.9 . . ?
C16 C17 H17 121.9 . . ?
F4 C18 C17 114.8(15) . . ?
F4 C18 C19 121.2(16) . . ?
C17 C18 C19 124.0(17) . . ?
C18 C19 C14 119.2(15) . . ?
C18 C19 C20 126.9(15) . . ?
C14 C19 C20 113.8(14) . . ?
N3 C20 C21 120.8(15) . . ?
N3 C20 C19 113.6(14) . . ?
C21 C20 C19 125.7(16) . . ?
C20 C21 C22 120.5(15) . . ?
C20 C21 H21 119.8 . . ?
C22 C21 H21 119.8 . . ?
N4 C22 C23 120.7(15) . . ?
N4 C22 C21 121.5(15) . . ?
C23 C22 C21 117.9(15) . . ?
C24 C23 C22 119.3(16) . . ?
C24 C23 H23 120.4 . . ?
C22 C23 H23 120.4 . . ?
C23 C24 N3 124.0(15) . . ?
C23 C24 H24 118.0 . . ?
N3 C24 H24 118.0 . . ?
N4 C25 H25A 109.5 . . ?
N4 C25 H25B 109.5 . . ?
H25A C25 H25B 109.5 . . ?
N4 C25 H25C 109.5 . . ?
H25A C25 H25C 109.5 . . ?
H25B C25 H25C 109.5 . . ?
N4 C26 H26A 109.5 . . ?
N4 C26 H26B 109.5 . . ?
H26A C26 H26B 109.5 . . ?
N4 C26 H26C 109.5 . . ?
H26A C26 H26C 109.5 . . ?
H26B C26 H26C 109.5 . . ?
N5 C27 Ir1 176.1(14) . . ?
C29 C28 N6 125.0(15) . . ?
C29 C28 H28 117.5 . . ?
N6 C28 H28 117.5 . . ?
C28 C29 C30 120.8(14) . . ?
C28 C29 H29 119.6 . . ?
C30 C29 H29 119.6 . . ?
N7 C30 C31 124.5(15) . . ?
N7 C30 C29 122.4(15) . . ?
C31 C30 C29 113.0(14) . . ?
C32 C31 C30 122.0(14) . . ?
C32 C31 H31 119.0 . . ?
C30 C31 H31 119.0 . . ?
C31 C32 N6 124.7(14) . . ?
C31 C32 H32 117.7 . . ?
N6 C32 H32 117.7 . . ?
N7 C33 H33A 109.5 . . ?
N7 C33 H33B 109.5 . . ?
H33A C33 H33B 109.5 . . ?
N7 C33 H33C 109.5 . . ?
H33A C33 H33C 109.5 . . ?
H33B C33 H33C 109.5 . . ?
N7 C34 H34A 109.5 . . ?
N7 C34 H34B 109.5 . . ?
H34A C34 H34B 109.5 . . ?
N7 C34 H34C 109.5 . . ?
H34A C34 H34C 109.5 . . ?
H34B C34 H34C 109.5 . . ?
Cl1A C35A Cl2A 109.9(14) . . ?
Cl1A C35A H35A 109.7 . . ?
Cl2A C35A H35A 109.7 . . ?
Cl1A C35A H35B 109.7 . . ?
Cl2A C35A H35B 109.7 . . ?
H35A C35A H35B 108.2 . . ?
Cl1B C35B Cl2B 109.1(18) . . ?
Cl1B C35B H35C 109.9 . . ?
Cl2B C35B H35C 109.9 . . ?
Cl1B C35B H35D 109.9 . . ?
Cl2B C35B H35D 109.9 . . ?
H35C C35B H35D 108.3 . . ?

loop_
_geom_bond_atom_site_label_1
_geom_bond_atom_site_label_2
_geom_bond_distance
_geom_bond_site_symmetry_2
_geom_bond_publ_flag
Ir1 C14 1.992(15) . ?
Ir1 C11 2.046(16) . ?
Ir1 N3 2.059(12) . ?
Ir1 N1 2.074(14) . ?
Ir1 C27 2.078(14) . ?
Ir1 N6 2.173(12) . ?
F1 C7 1.366(19) . ?
F2 C9 1.371(17) . ?
F3 C16 1.39(2) . ?
F4 C18 1.34(2) . ?
N1 C1 1.35(2) . ?
N1 C5 1.39(2) . ?
N2 C3 1.37(2) . ?
N2 C12 1.460(19) . ?
N2 C13 1.48(2) . ?
N3 C24 1.37(2) . ?
N3 C20 1.38(2) . ?
N4 C22 1.38(2) . ?
N4 C26 1.45(2) . ?
N4 C25 1.46(2) . ?
N5 C27 1.151(19) . ?
N6 C28 1.365(19) . ?
N6 C32 1.38(2) . ?
N7 C30 1.32(2) . ?
N7 C33 1.45(2) . ?
N7 C34 1.48(2) . ?
C1 C2 1.39(2) . ?
C1 H1 0.9500 . ?
C2 C3 1.41(2) . ?
C2 H2 0.9500 . ?
C3 C4 1.39(2) . ?
C4 C5 1.35(2) . ?
C4 H4 0.9500 . ?
C5 C6 1.50(2) . ?
C6 C11 1.37(2) . ?
C6 C7 1.43(2) . ?
C7 C8 1.36(2) . ?
C8 C9 1.40(2) . ?
C8 H8 0.9500 . ?
C9 C10 1.39(2) . ?
C10 C11 1.43(2) . ?
C10 H10 0.9500 . ?
C12 H12A 0.9800 . ?
C12 H12B 0.9800 . ?
C12 H12C 0.9800 . ?
C13 H13A 0.9800 . ?
C13 H13B 0.9800 . ?
C13 H13C 0.9800 . ?
C14 C15 1.40(2) . ?
C14 C19 1.45(2) . ?
C15 C16 1.40(2) . ?
C15 H15 0.9500 . ?
C16 C17 1.38(3) . ?
C17 C18 1.37(3) . ?
C17 H17 0.9500 . ?
C18 C19 1.38(2) . ?
C19 C20 1.48(2) . ?
C20 C21 1.39(2) . ?
C21 C22 1.41(2) . ?
C21 H21 0.9500 . ?
C22 C23 1.39(2) . ?
C23 C24 1.36(2) . ?
C23 H23 0.9500 . ?
C24 H24 0.9500 . ?
C25 H25A 0.9800 . ?
C25 H25B 0.9800 . ?
C25 H25C 0.9800 . ?
C26 H26A 0.9800 . ?
C26 H26B 0.9800 . ?
C26 H26C 0.9800 . ?
C28 C29 1.35(2) . ?
C28 H28 0.9500 . ?
C29 C30 1.48(2) . ?
C29 H29 0.9500 . ?
C30 C31 1.40(2) . ?
C31 C32 1.36(2) . ?
C31 H31 0.9500 . ?
C32 H32 0.9500 . ?
C33 H33A 0.9800 . ?
C33 H33B 0.9800 . ?
C33 H33C 0.9800 . ?
C34 H34A 0.9800 . ?
C34 H34B 0.9800 . ?
C34 H34C 0.9800 . ?
Cl1A C35A 1.74(2) . ?
Cl2A C35A 1.74(2) . ?
C35A H35A 0.9900 . ?
C35A H35B 0.9900 . ?
Cl1B C35B 1.75(2) . ?
Cl2B C35B 1.75(2) . ?
C35B H35C 0.9900 . ?
C35B H35D 0.9900 . ?

loop_
_geom_torsion_atom_site_label_1
_geom_torsion_atom_site_label_2
_geom_torsion_atom_site_label_3
_geom_torsion_atom_site_label_4
_geom_torsion
_geom_torsion_site_symmetry_1
_geom_torsion_site_symmetry_2
_geom_torsion_site_symmetry_3
_geom_torsion_site_symmetry_4
_geom_torsion_publ_flag
C14 Ir1 N1 C1 98.9(14) . . . . ?
C11 Ir1 N1 C1 -174.9(15) . . . . ?
C27 Ir1 N1 C1 6.4(15) . . . . ?
N6 Ir1 N1 C1 -82.6(14) . . . . ?
C14 Ir1 N1 C5 -93.4(12) . . . . ?
C11 Ir1 N1 C5 -7.2(12) . . . . ?
C27 Ir1 N1 C5 174.1(12) . . . . ?
N6 Ir1 N1 C5 85.2(12) . . . . ?
C14 Ir1 N3 C24 -176.1(13) . . . . ?
C11 Ir1 N3 C24 97.0(12) . . . . ?
C27 Ir1 N3 C24 -84.5(12) . . . . ?
N6 Ir1 N3 C24 4.9(12) . . . . ?
C14 Ir1 N3 C20 3.9(11) . . . . ?
C11 Ir1 N3 C20 -83.0(11) . . . . ?
C27 Ir1 N3 C20 95.5(11) . . . . ?
N6 Ir1 N3 C20 -175.1(10) . . . . ?
C11 Ir1 N6 C28 157.6(12) . . . . ?
N3 Ir1 N6 C28 -108.1(11) . . . . ?
N1 Ir1 N6 C28 78.5(11) . . . . ?
C27 Ir1 N6 C28 -16.1(12) . . . . ?
C11 Ir1 N6 C32 -19.6(12) . . . . ?
N3 Ir1 N6 C32 74.7(12) . . . . ?
N1 Ir1 N6 C32 -98.7(12) . . . . ?
C27 Ir1 N6 C32 166.7(12) . . . . ?
C5 N1 C1 C2 1(3) . . . . ?
Ir1 N1 C1 C2 168.5(13) . . . . ?
N1 C1 C2 C3 -3(3) . . . . ?
C12 N2 C3 C4 177.6(17) . . . . ?
C13 N2 C3 C4 4(3) . . . . ?
C12 N2 C3 C2 -4(3) . . . . ?
C13 N2 C3 C2 -177.1(17) . . . . ?
C1 C2 C3 N2 -175.9(17) . . . . ?
C1 C2 C3 C4 3(3) . . . . ?
N2 C3 C4 C5 177.5(17) . . . . ?
C2 C3 C4 C5 -1(3) . . . . ?
C3 C4 C5 N1 -1(3) . . . . ?
C3 C4 C5 C6 -177.8(15) . . . . ?
C1 N1 C5 C4 1(2) . . . . ?
Ir1 N1 C5 C4 -167.7(12) . . . . ?
C1 N1 C5 C6 178.6(14) . . . . ?
Ir1 N1 C5 C6 9.9(17) . . . . ?
C4 C5 C6 C11 169.6(16) . . . . ?
N1 C5 C6 C11 -8(2) . . . . ?
C4 C5 C6 C7 -12(3) . . . . ?
N1 C5 C6 C7 170.4(15) . . . . ?
C11 C6 C7 C8 -6(3) . . . . ?
C5 C6 C7 C8 175.9(16) . . . . ?
C11 C6 C7 F1 178.5(15) . . . . ?
C5 C6 C7 F1 0(3) . . . . ?
F1 C7 C8 C9 178.4(15) . . . . ?
C6 C7 C8 C9 3(3) . . . . ?
C7 C8 C9 F2 179.3(15) . . . . ?
C7 C8 C9 C10 1(3) . . . . ?
F2 C9 C10 C11 -179.5(13) . . . . ?
C8 C9 C10 C11 -1(2) . . . . ?
C7 C6 C11 C10 6(2) . . . . ?
C5 C6 C11 C10 -176.2(13) . . . . ?
C7 C6 C11 Ir1 -176.1(12) . . . . ?
C5 C6 C11 Ir1 2.2(18) . . . . ?
C9 C10 C11 C6 -2(2) . . . . ?
C9 C10 C11 Ir1 179.5(11) . . . . ?
C14 Ir1 C11 C6 100.3(13) . . . . ?
N3 Ir1 C11 C6 -179.6(12) . . . . ?
N1 Ir1 C11 C6 2.4(12) . . . . ?
N6 Ir1 C11 C6 -83.9(12) . . . . ?
C14 Ir1 C11 C10 -81.4(14) . . . . ?
N3 Ir1 C11 C10 -1.3(14) . . . . ?
N1 Ir1 C11 C10 -179.3(15) . . . . ?
N6 Ir1 C11 C10 94.4(14) . . . . ?
C11 Ir1 C14 C15 -88.0(14) . . . . ?
N3 Ir1 C14 C15 177.4(14) . . . . ?
N1 Ir1 C14 C15 -9.3(14) . . . . ?
C27 Ir1 C14 C15 85.6(14) . . . . ?
C11 Ir1 C14 C19 91.2(11) . . . . ?
N3 Ir1 C14 C19 -3.4(10) . . . . ?
N1 Ir1 C14 C19 169.9(10) . . . . ?
C27 Ir1 C14 C19 -95.2(11) . . . . ?
C19 C14 C15 C16 -2(2) . . . . ?
Ir1 C14 C15 C16 177.2(12) . . . . ?
C14 C15 C16 C17 4(3) . . . . ?
C14 C15 C16 F3 -179.9(14) . . . . ?
F3 C16 C17 C18 179.8(14) . . . . ?
C15 C16 C17 C18 -4(3) . . . . ?
C16 C17 C18 F4 -179.8(14) . . . . ?
C16 C17 C18 C19 2(2) . . . . ?
F4 C18 C19 C14 -178.3(13) . . . . ?
C17 C18 C19 C14 -1(2) . . . . ?
F4 C18 C19 C20 0(2) . . . . ?
C17 C18 C19 C20 177.7(15) . . . . ?
C15 C14 C19 C18 0(2) . . . . ?
Ir1 C14 C19 C18 -179.0(11) . . . . ?
C15 C14 C19 C20 -178.2(13) . . . . ?
Ir1 C14 C19 C20 2.5(16) . . . . ?
C24 N3 C20 C21 -5(2) . . . . ?
Ir1 N3 C20 C21 175.5(12) . . . . ?
C24 N3 C20 C19 176.4(13) . . . . ?
Ir1 N3 C20 C19 -3.6(17) . . . . ?
C18 C19 C20 N3 -177.6(14) . . . . ?
C14 C19 C20 N3 0.7(19) . . . . ?
C18 C19 C20 C21 3(3) . . . . ?
C14 C19 C20 C21 -178.3(15) . . . . ?
N3 C20 C21 C22 5(2) . . . . ?
C19 C20 C21 C22 -176.1(15) . . . . ?
C26 N4 C22 C23 -12(2) . . . . ?
C25 N4 C22 C23 179.7(15) . . . . ?
C26 N4 C22 C21 167.5(15) . . . . ?
C25 N4 C22 C21 -1(2) . . . . ?
C20 C21 C22 N4 177.7(15) . . . . ?
C20 C21 C22 C23 -3(2) . . . . ?
N4 C22 C23 C24 179.6(15) . . . . ?
C21 C22 C23 C24 0(2) . . . . ?
C22 C23 C24 N3 0(2) . . . . ?
C20 N3 C24 C23 2(2) . . . . ?
Ir1 N3 C24 C23 -178.1(12) . . . . ?
C32 N6 C28 C29 0(2) . . . . ?
Ir1 N6 C28 C29 -177.8(12) . . . . ?
N6 C28 C29 C30 -2(3) . . . . ?
C33 N7 C30 C31 171.8(16) . . . . ?
C34 N7 C30 C31 -1(2) . . . . ?
C33 N7 C30 C29 -5(2) . . . . ?
C34 N7 C30 C29 -177.5(14) . . . . ?
C28 C29 C30 N7 -179.4(15) . . . . ?
C28 C29 C30 C31 4(2) . . . . ?
N7 C30 C31 C32 -179.4(15) . . . . ?
C29 C30 C31 C32 -3(2) . . . . ?
C30 C31 C32 N6 0(2) . . . . ?
C28 N6 C32 C31 2(2) . . . . ?
Ir1 N6 C32 C31 178.9(12) . . . . ?
